data_9007408
loop_
_publ_author_name
'Rinaldi, R.'
'Gatta, G. D.'
'Artioli, G.'
'Knight, K. S.'
'Geiger, C. A.'

_publ_section_title
;
 Crystal chemistry, cation ordering and thermoelastic
 behavior of CoMgSiO4 olivine at high temperature
 as studied by in situ neutron powder diffraction
 Sample: T = 600 C
;
_journal_name_full 'Physics and Chemistry of Minerals'
_journal_page_first 655
_journal_page_last 664
_journal_paper_doi 10.1007/s00269-005-0040-3
_journal_volume 32
_journal_year 2005
_chemical_formula_structural CoMgSiO4
_chemical_formula_sum 'Co Mg O4 Si'
_space_group_IT_number 62
_symmetry_space_group_name_Hall '-P 2c 2ab'
_symmetry_space_group_name_H-M 'P b n m'
_cell_angle_alpha 90
_cell_angle_beta 90
_cell_angle_gamma 90
_cell_length_a 4.80159
_cell_length_b 10.34656
_cell_length_c 6.04592
_cell_formula_units_Z 4
_cell_volume 300.361
_database_code_amcsd 0009014
_diffrn_ambient_temperature 873.15
_exptl_crystal_density_diffrn 3.877
_cod_original_formula_sum '(Co Mg) Si O4'
_cod_database_code 9007408
_amcsd_formula_title CoMgSiO4

loop_
_space_group_symop_operation_xyz
x,y,z
x,y,1/2-z
-x,-y,1/2+z
1/2+x,1/2-y,1/2+z
1/2-x,1/2+y,1/2-z
1/2-x,1/2+y,z
1/2+x,1/2-y,-z
-x,-y,-z

loop_
_atom_site_label
_atom_site_fract_x
_atom_site_fract_y
_atom_site_fract_z
_atom_site_occupancy
_atom_site_U_iso_or_equiv
Co1 0.00000 0.00000 0.00000 0.69000 0.01287
Mg1 0.00000 0.00000 0.00000 0.31000 0.01287
Co2 0.98800 0.27787 0.25000 0.31000 0.01358
Mg2 0.98800 0.27787 0.25000 0.69000 0.01358
Si 0.42570 0.09582 0.25000 1.00000 0.01001
O1 0.76560 0.09386 0.25000 1.00000 0.01497
O2 0.21730 0.44962 0.25000 1.00000 0.01623
O3 0.27975 0.16435 0.03417 1.00000 0.01580

loop_
_cod_related_entry_id
_cod_related_entry_database
_cod_related_entry_code
1 AMCSD 0009014
